data_7010602
loop_
_publ_author_name
'Schollhammer, Philippe'
'Le H\'enanf, Marc'
'Le Roy-Le Floch, Christine'
'P\'etillon, Fran\,cois Y.'
'Talarmin, Jean'
'Muir, Kenneth W.'

_publ_section_title
;
 Acetonitrile hydration versus molybdenum oxidation at the sulfur-rich
 bimetallic site {MoIII2Cp2(\m-SMe)3}+. Crystal structure of the
 \m-\h1&#x2005;&#x2236;&#x2005;\h1-amidato complex
 [Mo2Cp2(\m-MeCONH)(\m-SMe)3]
;
_journal_issue 10
_journal_name_full 'Journal of the Chemical Society, Dalton Transactions'
_journal_page_first 1573
_journal_paper_doi 10.1039/b100986i
_journal_year 2001
_chemical_formula_moiety 'C15 H23 Mo2 N O S3'
_chemical_formula_sum 'C15 H23 Mo2 N O S3'
_chemical_formula_weight 521.4
_space_group_IT_number 61
_symmetry_cell_setting orthorhombic
_symmetry_space_group_name_Hall '-P 2ac 2ab'
_symmetry_space_group_name_H-M 'P b c a'
_audit_creation_date 2000-09-21T15:48:50-00:00
_audit_creation_method 'WinGX routine CIF_UPDATE'
_cell_angle_alpha 90
_cell_angle_beta 90
_cell_angle_gamma 90
_cell_formula_units_Z 8
_cell_length_a 15.790(6)
_cell_length_b 13.841(5)
_cell_length_c 16.717(12)
_cell_measurement_reflns_used 25
_cell_measurement_temperature 293(2)
_cell_measurement_theta_max 12.3
_cell_measurement_theta_min 10.1
_cell_volume 3653(3)
_computing_cell_refinement 'CAD4 Express (Enraf Nonius, 1994)'
_computing_data_collection 'CAD4 Express (Enraf Nonius, 1994)'
_computing_data_reduction 'XCAD4 (Harms & Wocadlo, 1995)'
_computing_molecular_graphics 'ORTEP (Farrugia, 1997)'
_computing_publication_material 'WINGX (Farrugia, 1999)'
_computing_structure_refinement 'SHELXL-97 (Sheldrick, 1997)'
_computing_structure_solution 'SHELXS-97 (Sheldrick, 1990)'
_diffrn_measured_fraction_theta_full 0.996
_diffrn_measured_fraction_theta_max 0.996
_diffrn_measurement_device '\k-geometry diffractometer'
_diffrn_measurement_device_type 'Enraf Nonius TurboCAD4'
_diffrn_measurement_method 'non-profiled omega scans'
_diffrn_radiation_probe x-ray
_diffrn_radiation_type MoK\a
_diffrn_radiation_wavelength 0.71073
_diffrn_reflns_av_R_equivalents 0.1271
_diffrn_reflns_limit_h_max 19
_diffrn_reflns_limit_h_min -2
_diffrn_reflns_limit_k_max 2
_diffrn_reflns_limit_k_min -17
_diffrn_reflns_limit_l_max 20
_diffrn_reflns_limit_l_min -2
_diffrn_reflns_number 5371
_diffrn_reflns_theta_full 26.49
_diffrn_reflns_theta_max 26.49
_diffrn_reflns_theta_min 2.76
_diffrn_standards_decay_% 0
_diffrn_standards_interval_count 129
_diffrn_standards_interval_time 120
_diffrn_standards_number 3
_exptl_absorpt_coefficient_mu 1.716
_exptl_absorpt_correction_T_max 0.861
_exptl_absorpt_correction_T_min 0.7657
_exptl_absorpt_correction_type analytical
_exptl_absorpt_process_details
;
(see. N.W. Alcock (1970). Cryst. Computing, p271)
;
_exptl_crystal_colour orange
_exptl_crystal_density_diffrn 1.896
_exptl_crystal_density_method 'not measured'
_exptl_crystal_description block
_exptl_crystal_F_000 2080
_exptl_crystal_size_max 0.17
_exptl_crystal_size_mid 0.13
_exptl_crystal_size_min 0.11
_refine_diff_density_max 1.23
_refine_diff_density_min -0.97
_refine_ls_extinction_method none
_refine_ls_goodness_of_fit_ref 0.852
_refine_ls_hydrogen_treatment mixed
_refine_ls_matrix_type full
_refine_ls_number_parameters 204
_refine_ls_number_reflns 3767
_refine_ls_number_restraints 0
_refine_ls_restrained_S_all 0.852
_refine_ls_R_factor_gt 0.0621
_refine_ls_shift/su_max 0.002
_refine_ls_structure_factor_coef Fsqd
_refine_ls_weighting_details 'calc w=1/[\s^2^(Fo^2^)+(0.0794P)^2^+0.0000P] where P=(Fo^2^+2Fc^2^)/3'
_refine_ls_weighting_scheme calc
_refine_ls_wR_factor_ref 0.1584
_reflns_number_gt 1793
_reflns_number_total 3767
_reflns_threshold_expression >2sigma(I)
_cod_data_source_file b100986i.txt
_cod_data_source_block km1299
_cod_original_sg_symbol_H-M 'P bca'
_cod_database_code 7010602

loop_
_symmetry_equiv_pos_as_xyz
'x, y, z'
'-x+1/2, -y, z+1/2'
'x+1/2, -y+1/2, -z'
'-x, y+1/2, -z+1/2'
'-x, -y, -z'
'x-1/2, y, -z-1/2'
'-x-1/2, y-1/2, z'
'x, -y-1/2, z-1/2'

loop_
_atom_site_label
_atom_site_type_symbol
_atom_site_fract_x
_atom_site_fract_y
_atom_site_fract_z
_atom_site_U_iso_or_equiv
_atom_site_adp_type
_atom_site_occupancy
_atom_site_calc_flag
_atom_site_refinement_flags
_atom_site_disorder_group
_atom_site_disorder_assembly
Mo1 Mo 0.59140(5) 0.19895(6) -0.13183(5) 0.0296(2) Uani 1 d . . .
Mo2 Mo 0.68610(5) 0.31260(6) -0.22977(5) 0.0293(2) Uani 1 d . . .
S1 S 0.74322(17) 0.17444(19) -0.15555(15) 0.0368(6) Uani 1 d . . .
S2 S 0.61104(17) 0.16899(17) -0.27382(16) 0.0358(6) Uani 1 d . . .
S3 S 0.53786(17) 0.34416(18) -0.19567(17) 0.0362(6) Uani 1 d . . .
O1 O 0.6314(4) 0.2967(5) -0.0387(4) 0.0379(16) Uani 1 d . . .
N1 N 0.7081(6) 0.3922(6) -0.1198(5) 0.035(2) Uani 1 d . . .
H1 H 0.753(7) 0.415(8) -0.101(7) 0.05(3) Uiso 1 d . . .
C1 C 0.8102(7) 0.2060(9) -0.0706(6) 0.048(3) Uani 1 d . . .
H1A H 0.8283 0.272 -0.0756 0.072 Uiso 1 calc R . .
H1B H 0.8588 0.1644 -0.0696 0.072 Uiso 1 calc R . .
H1C H 0.7786 0.1984 -0.0219 0.072 Uiso 1 calc R . .
C2 C 0.5183(7) 0.1958(9) -0.3339(7) 0.048(3) Uani 1 d . . .
H2A H 0.4988 0.26 -0.322 0.072 Uiso 1 calc R . .
H2B H 0.4743 0.1502 -0.3218 0.072 Uiso 1 calc R . .
H2C H 0.5326 0.1915 -0.3895 0.072 Uiso 1 calc R . .
C3 C 0.5142(8) 0.4425(8) -0.1296(7) 0.057(3) Uani 1 d . . .
H3A H 0.5225 0.4222 -0.0753 0.085 Uiso 1 calc R . .
H3B H 0.4564 0.4621 -0.137 0.085 Uiso 1 calc R . .
H3C H 0.5511 0.4958 -0.1412 0.085 Uiso 1 calc R . .
C4 C 0.6779(7) 0.3702(8) -0.0502(7) 0.038(3) Uani 1 d . . .
C5 C 0.6995(7) 0.4314(7) 0.0241(6) 0.054(3) Uani 1 d . . .
H5A H 0.7374 0.396 0.0581 0.081 Uiso 1 calc R . .
H5B H 0.6484 0.4458 0.0529 0.081 Uiso 1 calc R . .
H5C H 0.726 0.4906 0.0077 0.081 Uiso 1 calc R . .
C11 C 0.4735(7) 0.1096(8) -0.1391(6) 0.053(3) Uani 1 d R . .
H11 H 0.4395 0.1152 -0.1843 0.063 Uiso 1 calc R . .
C12 C 0.4658(7) 0.1630(8) -0.0700(7) 0.049(3) Uani 1 d . . .
H12 H 0.4265 0.2117 -0.0608 0.059 Uiso 1 calc R . .
C13 C 0.5258(8) 0.1319(10) -0.0178(8) 0.059(4) Uani 1 d . . .
H13 H 0.5328 0.1546 0.0342 0.071 Uiso 1 calc R . .
C14 C 0.5728(9) 0.0642(9) -0.0521(10) 0.071(4) Uani 1 d . . .
H14 H 0.6193 0.034 -0.0288 0.086 Uiso 1 calc R . .
C15 C 0.5414(9) 0.0452(8) -0.1296(8) 0.059(4) Uani 1 d . . .
H15 H 0.5614 0 -0.1662 0.071 Uiso 1 calc R . .
C21 C 0.7504(15) 0.4442(9) -0.2837(8) 0.091(6) Uani 1 d . . .
H21 H 0.7534 0.5021 -0.2556 0.109 Uiso 1 calc R . .
C22 C 0.6845(10) 0.4168(11) -0.3414(8) 0.071(4) Uani 1 d . . .
H22 H 0.6367 0.4513 -0.3569 0.085 Uiso 1 calc R . .
C23 C 0.7108(8) 0.3289(9) -0.3661(7) 0.050(3) Uani 1 d . . .
H23 H 0.6825 0.2931 -0.4049 0.06 Uiso 1 calc R . .
C24 C 0.7803(10) 0.2984(13) -0.3304(8) 0.074(4) Uani 1 d . . .
H24 H 0.8062 0.239 -0.3394 0.089 Uiso 1 calc R . .
C25 C 0.8083(9) 0.3669(16) -0.2784(10) 0.085(5) Uani 1 d . . .
H25 H 0.856 0.3634 -0.2459 0.102 Uiso 1 calc R . .

loop_
_atom_site_aniso_label
_atom_site_aniso_U_11
_atom_site_aniso_U_22
_atom_site_aniso_U_33
_atom_site_aniso_U_23
_atom_site_aniso_U_13
_atom_site_aniso_U_12
Mo1 0.0318(4) 0.0235(4) 0.0336(4) -0.0009(4) 0.0014(4) -0.0037(4)
Mo2 0.0303(4) 0.0292(4) 0.0284(4) -0.0018(4) 0.0016(4) -0.0027(4)
S1 0.0363(14) 0.0355(14) 0.0385(15) -0.0061(12) -0.0017(12) 0.0055(12)
S2 0.0428(15) 0.0305(13) 0.0341(14) -0.0056(11) -0.0013(13) -0.0012(11)
S3 0.0334(14) 0.0295(13) 0.0458(15) -0.0010(12) -0.0008(13) 0.0053(11)
O1 0.039(4) 0.036(4) 0.039(4) 0.000(3) -0.008(3) -0.016(3)
N1 0.036(5) 0.037(5) 0.033(5) -0.003(4) -0.012(4) -0.007(4)
C1 0.038(6) 0.068(8) 0.039(6) 0.001(6) -0.007(5) 0.004(6)
C2 0.043(6) 0.056(7) 0.045(6) -0.013(6) -0.012(5) 0.001(6)
C3 0.072(9) 0.035(6) 0.063(8) -0.015(6) 0.000(7) 0.020(6)
C4 0.036(6) 0.041(6) 0.038(6) -0.011(5) -0.009(5) 0.000(5)
C5 0.073(9) 0.039(6) 0.049(7) -0.017(6) 0.002(7) -0.022(6)
C11 0.039(6) 0.051(7) 0.068(9) -0.004(7) -0.004(7) -0.016(6)
C12 0.046(7) 0.042(6) 0.059(8) 0.012(6) 0.020(7) -0.001(6)
C13 0.062(8) 0.060(8) 0.056(8) 0.007(7) 0.021(8) -0.009(7)
C14 0.073(10) 0.041(7) 0.100(12) 0.043(8) -0.015(9) -0.016(7)
C15 0.085(10) 0.030(6) 0.061(8) -0.006(6) 0.029(9) -0.029(7)
C21 0.192(18) 0.032(7) 0.049(8) -0.013(6) 0.057(12) -0.064(10)
C22 0.097(11) 0.060(9) 0.055(9) 0.032(7) 0.031(9) 0.011(9)
C23 0.054(7) 0.058(8) 0.037(6) 0.003(6) 0.005(6) -0.013(6)
C24 0.074(10) 0.105(12) 0.044(7) -0.016(9) 0.027(8) 0.026(10)
C25 0.042(8) 0.145(16) 0.066(11) 0.032(12) 0.005(8) -0.042(10)

loop_
_atom_type_symbol
_atom_type_description
_atom_type_scat_dispersion_real
_atom_type_scat_dispersion_imag
_atom_type_scat_source
C C 0.0033 0.0016 'International Tables Vol C Tables 4.2.6.8 and 6.1.1.4'
H H 0 0 'International Tables Vol C Tables 4.2.6.8 and 6.1.1.4'
Mo Mo -1.6832 0.6857 'International Tables Vol C Tables 4.2.6.8 and 6.1.1.4'
N N 0.0061 0.0033 'International Tables Vol C Tables 4.2.6.8 and 6.1.1.4'
O O 0.0106 0.006 'International Tables Vol C Tables 4.2.6.8 and 6.1.1.4'
S S 0.1246 0.1234 'International Tables Vol C Tables 4.2.6.8 and 6.1.1.4'

loop_
_exptl_crystal_face_index_h
_exptl_crystal_face_index_k
_exptl_crystal_face_index_l
_exptl_crystal_face_perp_dist
0 0 1 0.0660
0 0 -1 0.0660
1 1 1 0.0550
-1 -1 -1 0.0550
-1 1 0 0.0860
1 -1 0 0.0860

loop_
_geom_angle_atom_site_label_1
_geom_angle_atom_site_label_2
_geom_angle_atom_site_label_3
_geom_angle
_geom_angle_site_symmetry_1
_geom_angle_site_symmetry_3
_geom_angle_publ_flag
O1 Mo1 C11 129.0(3) . . ?
O1 Mo1 C15 132.7(4) . . ?
C11 Mo1 C15 36.3(4) . . ?
O1 Mo1 C12 93.7(4) . . ?
C11 Mo1 C12 35.4(4) . . ?
C15 Mo1 C12 59.2(4) . . ?
O1 Mo1 C14 97.3(5) . . ?
C11 Mo1 C14 58.6(5) . . ?
C15 Mo1 C14 35.9(5) . . ?
C12 Mo1 C14 56.9(5) . . ?
O1 Mo1 C13 78.0(4) . . ?
C11 Mo1 C13 57.4(4) . . ?
C15 Mo1 C13 57.7(5) . . ?
C12 Mo1 C13 33.9(4) . . ?
C14 Mo1 C13 33.0(5) . . ?
O1 Mo1 S3 84.3(2) . . ?
C11 Mo1 S3 98.3(3) . . ?
C15 Mo1 S3 131.5(4) . . ?
C12 Mo1 S3 94.4(3) . . ?
C14 Mo1 S3 151.3(4) . . ?
C13 Mo1 S3 121.9(4) . . ?
O1 Mo1 S2 140.77(19) . . ?
C11 Mo1 S2 87.6(2) . . ?
C15 Mo1 S2 84.3(3) . . ?
C12 Mo1 S2 120.9(3) . . ?
C14 Mo1 S2 116.2(4) . . ?
C13 Mo1 S2 141.1(3) . . ?
S3 Mo1 S2 75.89(9) . . ?
O1 Mo1 S1 85.24(19) . . ?
C11 Mo1 S1 136.7(3) . . ?
C15 Mo1 S1 102.3(4) . . ?
C12 Mo1 S1 152.7(3) . . ?
C14 Mo1 S1 96.1(4) . . ?
C13 Mo1 S1 120.3(4) . . ?
S3 Mo1 S1 112.56(10) . . ?
S2 Mo1 S1 72.17(9) . . ?
O1 Mo1 Mo2 84.86(18) . . ?
C11 Mo1 Mo2 138.1(3) . . ?
C15 Mo1 Mo2 138.0(3) . . ?
C12 Mo1 Mo2 150.9(3) . . ?
C14 Mo1 Mo2 152.1(4) . . ?
C13 Mo1 Mo2 162.8(3) . . ?
S3 Mo1 Mo2 56.48(7) . . ?
S2 Mo1 Mo2 55.95(7) . . ?
S1 Mo1 Mo2 56.31(7) . . ?
N1 Mo2 C25 89.9(6) . . ?
N1 Mo2 C24 124.8(5) . . ?
C25 Mo2 C24 35.4(6) . . ?
N1 Mo2 C21 81.8(4) . . ?
C25 Mo2 C21 36.5(6) . . ?
C24 Mo2 C21 58.6(6) . . ?
N1 Mo2 C23 139.0(4) . . ?
C25 Mo2 C23 57.5(5) . . ?
C24 Mo2 C23 33.4(4) . . ?
C21 Mo2 C23 57.2(4) . . ?
N1 Mo2 C22 111.2(5) . . ?
C25 Mo2 C22 60.9(6) . . ?
C24 Mo2 C22 58.0(6) . . ?
C21 Mo2 C22 36.9(6) . . ?
C23 Mo2 C22 33.5(4) . . ?
N1 Mo2 S2 138.6(2) . . ?
C25 Mo2 S2 126.1(6) . . ?
C24 Mo2 S2 91.4(5) . . ?
C21 Mo2 S2 138.9(4) . . ?
C23 Mo2 S2 82.2(3) . . ?
C22 Mo2 S2 104.8(4) . . ?
N1 Mo2 S3 82.3(3) . . ?
C25 Mo2 S3 148.7(6) . . ?
C24 Mo2 S3 145.1(4) . . ?
C21 Mo2 S3 112.1(6) . . ?
C23 Mo2 S3 111.8(3) . . ?
C22 Mo2 S3 93.7(4) . . ?
S2 Mo2 S3 75.53(9) . . ?
N1 Mo2 S1 84.7(2) . . ?
C25 Mo2 S1 97.4(5) . . ?
C24 Mo2 S1 93.8(4) . . ?
C21 Mo2 S1 131.4(6) . . ?
C23 Mo2 S1 120.7(3) . . ?
C22 Mo2 S1 151.8(4) . . ?
S2 Mo2 S1 72.22(10) . . ?
S3 Mo2 S1 111.91(9) . . ?
N1 Mo2 Mo1 82.6(2) . . ?
C25 Mo2 Mo1 153.2(5) . . ?
C24 Mo2 Mo1 139.6(5) . . ?
C21 Mo2 Mo1 161.6(4) . . ?
C23 Mo2 Mo1 137.7(3) . . ?
C22 Mo2 Mo1 145.5(4) . . ?
S2 Mo2 Mo1 55.99(8) . . ?
S3 Mo2 Mo1 55.75(7) . . ?
S1 Mo2 Mo1 56.37(7) . . ?
C1 S1 Mo2 114.9(4) . . ?
C1 S1 Mo1 114.0(4) . . ?
Mo2 S1 Mo1 67.32(7) . . ?
C2 S2 Mo2 113.2(4) . . ?
C2 S2 Mo1 113.7(4) . . ?
Mo2 S2 Mo1 68.06(7) . . ?
C3 S3 Mo1 115.5(4) . . ?
C3 S3 Mo2 118.6(4) . . ?
Mo1 S3 Mo2 67.77(7) . . ?
C4 O1 Mo1 124.3(7) . . ?
C4 N1 Mo2 125.7(7) . . ?
O1 C4 N1 122.6(9) . . ?
O1 C4 C5 116.5(9) . . ?
N1 C4 C5 120.9(9) . . ?
C12 C11 C15 108.3(11) . . ?
C12 C11 Mo1 74.4(6) . . ?
C15 C11 Mo1 73.1(6) . . ?
C13 C12 C11 107.9(11) . . ?
C13 C12 Mo1 75.8(7) . . ?
C11 C12 Mo1 70.2(6) . . ?
C14 C13 C12 109.6(13) . . ?
C14 C13 Mo1 71.5(7) . . ?
C12 C13 Mo1 70.3(7) . . ?
C13 C14 C15 109.4(13) . . ?
C13 C14 Mo1 75.6(7) . . ?
C15 C14 Mo1 70.5(6) . . ?
C11 C15 C14 104.7(11) . . ?
C11 C15 Mo1 70.7(5) . . ?
C14 C15 Mo1 73.6(6) . . ?
C25 C21 C22 107.8(12) . . ?
C25 C21 Mo2 69.9(7) . . ?
C22 C21 Mo2 74.8(7) . . ?
C23 C22 C21 102.4(13) . . ?
C23 C22 Mo2 71.8(7) . . ?
C21 C22 Mo2 68.3(7) . . ?
C24 C23 C22 114.0(14) . . ?
C24 C23 Mo2 70.4(7) . . ?
C22 C23 Mo2 74.7(7) . . ?
C23 C24 C25 109.6(15) . . ?
C23 C24 Mo2 76.2(8) . . ?
C25 C24 Mo2 71.1(7) . . ?
C24 C25 C21 106.1(14) . . ?
C24 C25 Mo2 73.5(8) . . ?
C21 C25 Mo2 73.5(8) . . ?

loop_
_geom_bond_atom_site_label_1
_geom_bond_atom_site_label_2
_geom_bond_distance
_geom_bond_site_symmetry_2
_geom_bond_publ_flag
Mo1 O1 2.157(7) . ?
Mo1 C11 2.238(8) . ?
Mo1 C15 2.270(10) . ?
Mo1 C12 2.291(11) . ?
Mo1 C14 2.310(11) . ?
Mo1 C13 2.360(12) . ?
Mo1 S3 2.428(3) . ?
Mo1 S2 2.430(3) . ?
Mo1 S1 2.453(3) . ?
Mo1 Mo2 2.7186(14) . ?
Mo2 N1 2.171(9) . ?
Mo2 C25 2.224(12) . ?
Mo2 C24 2.254(12) . ?
Mo2 C21 2.271(11) . ?
Mo2 C23 2.323(12) . ?
Mo2 C22 2.359(12) . ?
Mo2 S2 2.428(3) . ?
Mo2 S3 2.448(3) . ?
Mo2 S1 2.452(3) . ?
S1 C1 1.823(11) . ?
S2 C2 1.814(10) . ?
S3 C3 1.792(10) . ?
O1 C4 1.269(12) . ?
N1 C4 1.293(14) . ?
C4 C5 1.543(13) . ?
C11 C12 1.376(14) . ?
C11 C15 1.403(17) . ?
C12 C13 1.359(17) . ?
C13 C14 1.326(18) . ?
C14 C15 1.412(18) . ?
C21 C25 1.41(2) . ?
C21 C22 1.47(2) . ?
C22 C23 1.351(18) . ?
C23 C24 1.319(17) . ?
C24 C25 1.36(2) . ?
